data_2228847
loop_
_publ_author_name
'Du, Bai-Xiang'
'Zhou, Jie'
'Li, Yu-Ling'
'Wang, Xiang-Shan'

_publ_section_title
;
 2-[3-(2-Chlorophenyl)-5-oxo-1,5-diphenylpentylidene]malononitrile
;
_journal_coeditor_code PV2363
_journal_issue 1
_journal_name_full 'Acta Crystallographica Section E'
_journal_page_first o62
_journal_paper_doi 10.1107/S1600536810050622
_journal_volume 67
_journal_year 2011
_chemical_formula_iupac 'C26 H19 Cl N2 O'
_chemical_formula_moiety 'C26 H19 Cl N2 O'
_chemical_formula_sum 'C26 H19 Cl N2 O'
_chemical_formula_weight 410.88
_chemical_melting_point_gt 438
_chemical_melting_point_lt 439
_chemical_name_systematic
;
2-[3-(2-Chlorophenyl)-5-oxo-1,5-diphenylpentylidene]malononitrile
;
_space_group_IT_number 61
_symmetry_cell_setting orthorhombic
_symmetry_space_group_name_Hall '-P 2ac 2ab'
_symmetry_space_group_name_H-M 'P b c a'
_atom_sites_solution_hydrogens geom
_atom_sites_solution_primary direct
_atom_sites_solution_secondary difmap
_cell_angle_alpha 90.00
_cell_angle_beta 90.00
_cell_angle_gamma 90.00
_cell_formula_units_Z 8
_cell_length_a 12.4450(3)
_cell_length_b 14.3866(3)
_cell_length_c 24.1913(5)
_cell_measurement_reflns_used 5457
_cell_measurement_temperature 296(2)
_cell_measurement_theta_max 22.02
_cell_measurement_theta_min 2.74
_cell_volume 4331.24(16)
_computing_cell_refinement 'SAINT (Bruker, 2001)'
_computing_data_collection 'SMART (Bruker, 2001)'
_computing_data_reduction 'SAINT (Bruker, 2001)'
_computing_molecular_graphics 'SHELXTL (Sheldrick, 2008)'
_computing_publication_material 'SHELXTL (Sheldrick, 2008)'
_computing_structure_refinement 'SHELXL97 (Sheldrick, 2008)'
_computing_structure_solution 'SHELXS97 (Sheldrick, 2008)'
_diffrn_ambient_temperature 296(2)
_diffrn_measured_fraction_theta_full 0.997
_diffrn_measured_fraction_theta_max 0.997
_diffrn_measurement_device_type 'Bruker SMART CCD area-detector'
_diffrn_measurement_method '\f and \w'
_diffrn_radiation_monochromator graphite
_diffrn_radiation_source 'fine-focus sealed tube'
_diffrn_radiation_type MoK\a
_diffrn_radiation_wavelength 0.71073
_diffrn_reflns_av_R_equivalents 0.0419
_diffrn_reflns_av_sigmaI/netI 0.0289
_diffrn_reflns_limit_h_max 16
_diffrn_reflns_limit_h_min -14
_diffrn_reflns_limit_k_max 18
_diffrn_reflns_limit_k_min -16
_diffrn_reflns_limit_l_max 31
_diffrn_reflns_limit_l_min -31
_diffrn_reflns_number 34193
_diffrn_reflns_theta_full 27.62
_diffrn_reflns_theta_max 27.62
_diffrn_reflns_theta_min 1.68
_diffrn_standards_interval_count 0
_exptl_absorpt_coefficient_mu 0.196
_exptl_absorpt_correction_type none
_exptl_crystal_colour orange
_exptl_crystal_density_diffrn 1.260
_exptl_crystal_density_method 'not measured'
_exptl_crystal_description block
_exptl_crystal_F_000 1712
_exptl_crystal_size_max 0.496
_exptl_crystal_size_mid 0.386
_exptl_crystal_size_min 0.289
_refine_diff_density_max 0.223
_refine_diff_density_min -0.269
_refine_ls_extinction_method none
_refine_ls_goodness_of_fit_ref 1.036
_refine_ls_hydrogen_treatment constr
_refine_ls_matrix_type full
_refine_ls_number_parameters 271
_refine_ls_number_reflns 5019
_refine_ls_number_restraints 0
_refine_ls_restrained_S_all 1.036
_refine_ls_R_factor_all 0.0889
_refine_ls_R_factor_gt 0.0486
_refine_ls_shift/su_max 0.001
_refine_ls_shift/su_mean 0.000
_refine_ls_structure_factor_coef Fsqd
_refine_ls_weighting_details 'calc w=1/[\s^2^(Fo^2^)+(0.0713P)^2^+0.4979P] where P=(Fo^2^+2Fc^2^)/3'
_refine_ls_weighting_scheme calc
_refine_ls_wR_factor_gt 0.1307
_refine_ls_wR_factor_ref 0.1531
_reflns_number_gt 2972
_reflns_number_total 5019
_reflns_threshold_expression I>2\s(I)
_cod_data_source_file pv2363.cif
_cod_data_source_block I
_cod_database_code 2228847
_cod_database_fobs_code 2228847

loop_
_symmetry_equiv_pos_as_xyz
'x, y, z'
'-x+1/2, -y, z+1/2'
'-x, y+1/2, -z+1/2'
'x+1/2, -y+1/2, -z'
'-x, -y, -z'
'x-1/2, y, -z-1/2'
'x, -y-1/2, z-1/2'
'-x-1/2, y-1/2, z'

loop_
_atom_site_type_symbol
_atom_site_label
_atom_site_fract_x
_atom_site_fract_y
_atom_site_fract_z
_atom_site_U_iso_or_equiv
_atom_site_adp_type
_atom_site_calc_flag
_atom_site_refinement_flags
_atom_site_occupancy
_atom_site_disorder_assembly
_atom_site_disorder_group
Cl Cl1 0.39311(5) 0.00962(5) 0.68110(3) 0.0971(3) Uani d . 1 . .
C C9 0.21419(13) 0.09876(11) 0.61061(7) 0.0520(4) Uani d . 1 . .
H H9A 0.2428 0.1139 0.6473 0.062 Uiso calc R 1 . .
C C8 0.10322(13) 0.05493(12) 0.61832(8) 0.0560(4) Uani d . 1 . .
H H8A 0.0692 0.0488 0.5824 0.067 Uiso calc R 1 . .
H H8B 0.1121 -0.0071 0.6334 0.067 Uiso calc R 1 . .
C C21 0.29056(14) 0.03111(11) 0.58342(8) 0.0556(5) Uani d . 1 . .
C C10 0.20485(14) 0.18975(11) 0.57755(8) 0.0557(4) Uani d . 1 . .
H H10A 0.1812 0.1751 0.5403 0.067 Uiso calc R 1 . .
H H10B 0.1501 0.2284 0.5945 0.067 Uiso calc R 1 . .
C C11 0.30676(14) 0.24393(10) 0.57417(8) 0.0544(4) Uani d . 1 . .
C C6 -0.08495(15) 0.08221(13) 0.66065(8) 0.0572(5) Uani d . 1 . .
C C22 0.37359(15) -0.01196(12) 0.61140(10) 0.0678(5) Uani d . 1 . .
C C12 0.34607(16) 0.27063(12) 0.52452(8) 0.0625(5) Uani d . 1 . .
C C15 0.35978(16) 0.27215(12) 0.62569(8) 0.0610(5) Uani d . 1 . .
O O1 0.06454(13) 0.17514(13) 0.68188(7) 0.1005(6) Uani d . 1 . .
C C7 0.03017(16) 0.10937(13) 0.65567(8) 0.0615(5) Uani d . 1 . .
N N1 0.50586(17) 0.38254(14) 0.51232(9) 0.0950(6) Uani d . 1 . .
C C13 0.43597(18) 0.33273(14) 0.51864(9) 0.0727(6) Uani d . 1 . .
C C24 0.4281(2) -0.09442(16) 0.53127(15) 0.0962(8) Uani d . 1 . .
H H24A 0.4745 -0.1357 0.5137 0.115 Uiso calc R 1 . .
C C1 -0.12962(17) 0.00934(14) 0.63200(10) 0.0752(6) Uani d . 1 . .
H H1A -0.0876 -0.0250 0.6076 0.090 Uiso calc R 1 . .
C C20 0.2988(2) 0.30836(13) 0.66865(8) 0.0747(6) Uani d . 1 . .
H H20A 0.2244 0.3114 0.6654 0.090 Uiso calc R 1 . .
C C16 0.4708(2) 0.26488(16) 0.63205(11) 0.0878(7) Uani d . 1 . .
H H16A 0.5128 0.2394 0.6041 0.105 Uiso calc R 1 . .
C C26 0.27768(18) 0.00750(12) 0.52708(10) 0.0721(6) Uani d . 1 . .
H H26A 0.2221 0.0341 0.5069 0.087 Uiso calc R 1 . .
C C14 0.2967(2) 0.24452(15) 0.47332(11) 0.0852(7) Uani d . 1 . .
C C5 -0.14936(19) 0.13109(16) 0.69652(9) 0.0805(6) Uani d . 1 . .
H H5A -0.1202 0.1799 0.7167 0.097 Uiso calc R 1 . .
C C23 0.44248(17) -0.07472(15) 0.58579(13) 0.0880(7) Uani d . 1 . .
H H23A 0.4976 -0.1028 0.6057 0.106 Uiso calc R 1 . .
C C25 0.3458(2) -0.05403(15) 0.50173(11) 0.0889(7) Uani d . 1 . .
H H25A 0.3365 -0.0685 0.4646 0.107 Uiso calc R 1 . .
C C2 -0.2366(2) -0.01304(19) 0.63923(12) 0.0981(8) Uani d . 1 . .
H H2A -0.2663 -0.0624 0.6197 0.118 Uiso calc R 1 . .
C C3 -0.2987(2) 0.0365(2) 0.67466(11) 0.0947(8) Uani d . 1 . .
H H3A -0.3705 0.0207 0.6795 0.114 Uiso calc R 1 . .
C C4 -0.25626(19) 0.1091(2) 0.70305(10) 0.0921(7) Uani d . 1 . .
H H4A -0.2992 0.1438 0.7268 0.111 Uiso calc R 1 . .
C C18 0.4571(4) 0.3335(2) 0.72144(15) 0.1327(15) Uani d . 1 . .
H H18A 0.4900 0.3550 0.7535 0.159 Uiso calc R 1 . .
N N2 0.2593(3) 0.22584(17) 0.43153(10) 0.1295(10) Uani d . 1 . .
C C17 0.5177(3) 0.2960(2) 0.68043(17) 0.1288(13) Uani d . 1 . .
H H17A 0.5917 0.2912 0.6849 0.155 Uiso calc R 1 . .
C C19 0.3479(3) 0.33966(17) 0.71595(11) 0.1089(10) Uani d . 1 . .
H H19A 0.3068 0.3651 0.7443 0.131 Uiso calc R 1 . .

loop_
_atom_site_aniso_label
_atom_site_aniso_U_11
_atom_site_aniso_U_22
_atom_site_aniso_U_33
_atom_site_aniso_U_12
_atom_site_aniso_U_13
_atom_site_aniso_U_23
Cl1 0.0767(4) 0.1071(5) 0.1076(5) 0.0193(3) -0.0259(3) 0.0111(4)
C9 0.0472(10) 0.0470(9) 0.0617(10) 0.0028(7) -0.0016(8) 0.0037(7)
C8 0.0494(10) 0.0497(9) 0.0687(11) 0.0002(8) 0.0018(8) 0.0032(8)
C21 0.0473(10) 0.0425(8) 0.0771(12) -0.0043(7) 0.0066(9) 0.0054(8)
C10 0.0528(11) 0.0448(9) 0.0695(11) 0.0022(7) -0.0056(9) 0.0027(8)
C11 0.0537(11) 0.0370(8) 0.0724(12) 0.0059(7) -0.0006(9) 0.0003(8)
C6 0.0515(11) 0.0589(10) 0.0611(11) 0.0043(8) 0.0024(8) 0.0024(8)
C22 0.0484(11) 0.0523(10) 0.1027(16) 0.0010(8) 0.0065(10) 0.0106(10)
C12 0.0688(12) 0.0474(9) 0.0714(12) 0.0021(9) 0.0110(10) -0.0048(9)
C15 0.0651(12) 0.0435(9) 0.0744(13) -0.0092(8) -0.0103(10) 0.0107(8)
O1 0.0712(10) 0.1136(13) 0.1167(13) -0.0219(9) 0.0164(9) -0.0566(11)
C7 0.0538(11) 0.0636(11) 0.0671(12) -0.0002(9) 0.0001(9) -0.0066(9)
N1 0.0909(15) 0.0822(13) 0.1118(16) -0.0147(11) 0.0316(12) 0.0016(11)
C13 0.0747(14) 0.0588(12) 0.0846(15) 0.0030(11) 0.0227(12) -0.0024(10)
C24 0.0767(17) 0.0579(13) 0.154(3) 0.0045(12) 0.0416(18) -0.0098(15)
C1 0.0578(13) 0.0751(13) 0.0927(15) -0.0047(10) 0.0077(11) -0.0159(11)
C20 0.0963(17) 0.0591(12) 0.0689(13) -0.0124(11) -0.0060(12) 0.0020(10)
C16 0.0694(15) 0.0785(14) 0.1154(19) -0.0124(12) -0.0217(14) 0.0221(13)
C26 0.0755(14) 0.0498(10) 0.0912(15) 0.0016(9) 0.0152(12) 0.0004(10)
C14 0.118(2) 0.0643(13) 0.0733(15) -0.0065(12) 0.0138(14) -0.0044(11)
C5 0.0680(14) 0.0882(15) 0.0854(15) -0.0005(12) 0.0126(12) -0.0168(12)
C23 0.0545(13) 0.0653(13) 0.144(2) 0.0088(10) 0.0151(14) 0.0067(15)
C25 0.1003(19) 0.0621(13) 0.1042(18) -0.0081(13) 0.0309(15) -0.0117(12)
C2 0.0648(15) 0.1060(19) 0.124(2) -0.0228(13) 0.0044(15) -0.0243(16)
C3 0.0535(14) 0.124(2) 0.1068(19) -0.0112(14) 0.0122(13) 0.0044(17)
C4 0.0614(14) 0.1157(19) 0.0992(17) 0.0068(14) 0.0222(13) -0.0104(15)
C18 0.194(4) 0.107(2) 0.098(2) -0.067(3) -0.067(3) 0.0279(19)
N2 0.206(3) 0.1064(17) 0.0766(15) -0.0285(19) -0.0054(16) -0.0090(13)
C17 0.110(3) 0.121(3) 0.155(3) -0.048(2) -0.071(2) 0.050(2)
C19 0.173(3) 0.0812(16) 0.0730(16) -0.0366(19) -0.0189(19) 0.0037(12)

loop_
_atom_type_symbol
_atom_type_description
_atom_type_scat_dispersion_real
_atom_type_scat_dispersion_imag
_atom_type_scat_source
C C 0.0033 0.0016 'International Tables Vol C Tables 4.2.6.8 and 6.1.1.4'
H H 0.0000 0.0000 'International Tables Vol C Tables 4.2.6.8 and 6.1.1.4'
N N 0.0061 0.0033 'International Tables Vol C Tables 4.2.6.8 and 6.1.1.4'
O O 0.0106 0.0060 'International Tables Vol C Tables 4.2.6.8 and 6.1.1.4'
Cl Cl 0.1484 0.1585 'International Tables Vol C Tables 4.2.6.8 and 6.1.1.4'

loop_
_geom_angle_atom_site_label_1
_geom_angle_atom_site_label_2
_geom_angle_atom_site_label_3
_geom_angle_site_symmetry_1
_geom_angle_site_symmetry_3
_geom_angle
_geom_angle_publ_flag
C21 C9 C8 . . 110.83(13) ?
C21 C9 C10 . . 111.67(14) ?
C8 C9 C10 . . 110.24(13) ?
C21 C9 H9A . . 108.0 ?
C8 C9 H9A . . 108.0 ?
C10 C9 H9A . . 108.0 ?
C7 C8 C9 . . 113.89(15) ?
C7 C8 H8A . . 108.8 ?
C9 C8 H8A . . 108.8 ?
C7 C8 H8B . . 108.8 ?
C9 C8 H8B . . 108.8 ?
H8A C8 H8B . . 107.7 ?
C22 C21 C26 . . 116.69(18) ?
C22 C21 C9 . . 123.08(18) ?
C26 C21 C9 . . 120.21(17) ?
C11 C10 C9 . . 114.15(14) ?
C11 C10 H10A . . 108.7 ?
C9 C10 H10A . . 108.7 ?
C11 C10 H10B . . 108.7 ?
C9 C10 H10B . . 108.7 ?
H10A C10 H10B . . 107.6 ?
C12 C11 C15 . . 120.85(17) ?
C12 C11 C10 . . 120.33(17) ?
C15 C11 C10 . . 118.72(16) ?
C1 C6 C5 . . 118.21(19) ?
C1 C6 C7 . . 123.25(17) ?
C5 C6 C7 . . 118.53(18) ?
C21 C22 C23 . . 122.3(2) ?
C21 C22 Cl1 . . 120.10(16) ?
C23 C22 Cl1 . . 117.62(18) ?
C11 C12 C14 . . 122.55(18) ?
C11 C12 C13 . . 123.06(19) ?
C14 C12 C13 . . 114.25(19) ?
C20 C15 C16 . . 119.2(2) ?
C20 C15 C11 . . 119.59(18) ?
C16 C15 C11 . . 121.2(2) ?
O1 C7 C6 . . 119.99(18) ?
O1 C7 C8 . . 120.41(18) ?
C6 C7 C8 . . 119.60(16) ?
N1 C13 C12 . . 177.8(3) ?
C23 C24 C25 . . 120.8(2) ?
C23 C24 H24A . . 119.6 ?
C25 C24 H24A . . 119.6 ?
C6 C1 C2 . . 120.3(2) ?
C6 C1 H1A . . 119.9 ?
C2 C1 H1A . . 119.9 ?
C19 C20 C15 . . 120.2(3) ?
C19 C20 H20A . . 119.9 ?
C15 C20 H20A . . 119.9 ?
C17 C16 C15 . . 119.2(3) ?
C17 C16 H16A . . 120.4 ?
C15 C16 H16A . . 120.4 ?
C25 C26 C21 . . 121.1(2) ?
C25 C26 H26A . . 119.5 ?
C21 C26 H26A . . 119.5 ?
N2 C14 C12 . . 177.7(3) ?
C6 C5 C4 . . 121.2(2) ?
C6 C5 H5A . . 119.4 ?
C4 C5 H5A . . 119.4 ?
C24 C23 C22 . . 119.1(2) ?
C24 C23 H23A . . 120.5 ?
C22 C23 H23A . . 120.5 ?
C26 C25 C24 . . 120.0(3) ?
C26 C25 H25A . . 120.0 ?
C24 C25 H25A . . 120.0 ?
C3 C2 C1 . . 120.4(2) ?
C3 C2 H2A . . 119.8 ?
C1 C2 H2A . . 119.8 ?
C2 C3 C4 . . 120.2(2) ?
C2 C3 H3A . . 119.9 ?
C4 C3 H3A . . 119.9 ?
C3 C4 C5 . . 119.7(2) ?
C3 C4 H4A . . 120.2 ?
C5 C4 H4A . . 120.2 ?
C17 C18 C19 . . 120.4(3) ?
C17 C18 H18A . . 119.8 ?
C19 C18 H18A . . 119.8 ?
C18 C17 C16 . . 120.8(3) ?
C18 C17 H17A . . 119.6 ?
C16 C17 H17A . . 119.6 ?
C18 C19 C20 . . 120.1(3) ?
C18 C19 H19A . . 120.0 ?
C20 C19 H19A . . 120.0 ?

loop_
_geom_bond_atom_site_label_1
_geom_bond_atom_site_label_2
_geom_bond_site_symmetry_2
_geom_bond_distance
_geom_bond_publ_flag
Cl1 C22 . 1.732(3) ?
C9 C21 . 1.511(2) ?
C9 C8 . 1.530(2) ?
C9 C10 . 1.538(2) ?
C9 H9A . 0.9800 ?
C8 C7 . 1.502(3) ?
C8 H8A . 0.9700 ?
C8 H8B . 0.9700 ?
C21 C22 . 1.382(3) ?
C21 C26 . 1.414(3) ?
C10 C11 . 1.491(2) ?
C10 H10A . 0.9700 ?
C10 H10B . 0.9700 ?
C11 C12 . 1.353(2) ?
C11 C15 . 1.468(3) ?
C6 C1 . 1.374(3) ?
C6 C5 . 1.375(3) ?
C6 C7 . 1.490(3) ?
C22 C23 . 1.391(3) ?
C12 C14 . 1.433(3) ?
C12 C13 . 1.439(3) ?
C15 C20 . 1.388(3) ?
C15 C16 . 1.394(3) ?
O1 C7 . 1.217(2) ?
N1 C13 . 1.137(3) ?
C24 C23 . 1.361(4) ?
C24 C25 . 1.378(4) ?
C24 H24A . 0.9300 ?
C1 C2 . 1.381(3) ?
C1 H1A . 0.9300 ?
C20 C19 . 1.373(3) ?
C20 H20A . 0.9300 ?
C16 C17 . 1.382(4) ?
C16 H16A . 0.9300 ?
C26 C25 . 1.371(3) ?
C26 H26A . 0.9300 ?
C14 N2 . 1.145(3) ?
C5 C4 . 1.377(3) ?
C5 H5A . 0.9300 ?
C23 H23A . 0.9300 ?
C25 H25A . 0.9300 ?
C2 C3 . 1.357(4) ?
C2 H2A . 0.9300 ?
C3 C4 . 1.356(4) ?
C3 H3A . 0.9300 ?
C4 H4A . 0.9300 ?
C18 C17 . 1.357(5) ?
C18 C19 . 1.369(5) ?
C18 H18A . 0.9300 ?
C17 H17A . 0.9300 ?
C19 H19A . 0.9300 ?

loop_
_geom_hbond_atom_site_label_D
_geom_hbond_atom_site_label_H
_geom_hbond_atom_site_label_A
_geom_hbond_site_symmetry_A
_geom_hbond_distance_DH
_geom_hbond_distance_HA
_geom_hbond_distance_DA
_geom_hbond_angle_DHA
C8 H8A N1 4_456 0.97 2.62 3.502(3) 151.8
C9 H9A Cl1 . 0.98 2.53 3.083(3) 115.3
C10 H10B O1 . 0.97 2.48 3.071(4) 119.1

loop_
_geom_torsion_atom_site_label_1
_geom_torsion_atom_site_label_2
_geom_torsion_atom_site_label_3
_geom_torsion_atom_site_label_4
_geom_torsion_site_symmetry_1
_geom_torsion_site_symmetry_2
_geom_torsion_site_symmetry_3
_geom_torsion_site_symmetry_4
_geom_torsion
_geom_torsion_publ_flag
C21 C9 C8 C7 . . . . 167.52(15) ?
C10 C9 C8 C7 . . . . -68.3(2) ?
C8 C9 C21 C22 . . . . -107.58(19) ?
C10 C9 C21 C22 . . . . 129.09(17) ?
C8 C9 C21 C26 . . . . 71.0(2) ?
C10 C9 C21 C26 . . . . -52.3(2) ?
C21 C9 C10 C11 . . . . -63.88(19) ?
C8 C9 C10 C11 . . . . 172.46(15) ?
C9 C10 C11 C12 . . . . 126.58(17) ?
C9 C10 C11 C15 . . . . -56.9(2) ?
C26 C21 C22 C23 . . . . 0.7(3) ?
C9 C21 C22 C23 . . . . 179.38(17) ?
C26 C21 C22 Cl1 . . . . -177.92(13) ?
C9 C21 C22 Cl1 . . . . 0.7(2) ?
C15 C11 C12 C14 . . . . 179.97(18) ?
C10 C11 C12 C14 . . . . -3.6(3) ?
C15 C11 C12 C13 . . . . -4.6(3) ?
C10 C11 C12 C13 . . . . 171.84(16) ?
C12 C11 C15 C20 . . . . 132.33(19) ?
C10 C11 C15 C20 . . . . -44.1(2) ?
C12 C11 C15 C16 . . . . -46.5(2) ?
C10 C11 C15 C16 . . . . 137.02(17) ?
C1 C6 C7 O1 . . . . 179.4(2) ?
C5 C6 C7 O1 . . . . -2.0(3) ?
C1 C6 C7 C8 . . . . -0.8(3) ?
C5 C6 C7 C8 . . . . 177.80(18) ?
C9 C8 C7 O1 . . . . -8.8(3) ?
C9 C8 C7 C6 . . . . 171.45(16) ?
C11 C12 C13 N1 . . . . -157(6) ?
C14 C12 C13 N1 . . . . 19(6) ?
C5 C6 C1 C2 . . . . 0.4(3) ?
C7 C6 C1 C2 . . . . 179.0(2) ?
C16 C15 C20 C19 . . . . 2.4(3) ?
C11 C15 C20 C19 . . . . -176.51(18) ?
C20 C15 C16 C17 . . . . -1.6(3) ?
C11 C15 C16 C17 . . . . 177.3(2) ?
C22 C21 C26 C25 . . . . -1.0(3) ?
C9 C21 C26 C25 . . . . -179.72(17) ?
C11 C12 C14 N2 . . . . 166(8) ?
C13 C12 C14 N2 . . . . -9(8) ?
C1 C6 C5 C4 . . . . -1.1(3) ?
C7 C6 C5 C4 . . . . -179.8(2) ?
C25 C24 C23 C22 . . . . -0.9(4) ?
C21 C22 C23 C24 . . . . 0.2(3) ?
Cl1 C22 C23 C24 . . . . 178.89(18) ?
C21 C26 C25 C24 . . . . 0.4(3) ?
C23 C24 C25 C26 . . . . 0.6(3) ?
C6 C1 C2 C3 . . . . 0.0(4) ?
C1 C2 C3 C4 . . . . 0.5(4) ?
C2 C3 C4 C5 . . . . -1.2(4) ?
C6 C5 C4 C3 . . . . 1.6(4) ?
C19 C18 C17 C16 . . . . 1.1(5) ?
C15 C16 C17 C18 . . . . -0.1(4) ?
C17 C18 C19 C20 . . . . -0.3(4) ?
C15 C20 C19 C18 . . . . -1.4(4) ?
